data_1534884
loop_
_publ_author_name
'Madar, J.'

_publ_section_title
;
 A contribution to the crystal structure of K H Se O4
;
_journal_name_full 'Czechoslovak Journal of Physics'
_journal_page_first 259
_journal_page_last 259
_journal_volume 10
_journal_year 1960
_chemical_formula_sum 'K Se'
_chemical_name_systematic 'K (H Se O4)'
_space_group_IT_number 61
_symmetry_space_group_name_Hall '-P 2ac 2ab'
_symmetry_space_group_name_H-M 'P b c a'
_cell_angle_alpha 90
_cell_angle_beta 90
_cell_angle_gamma 90
_cell_formula_units_Z 16
_cell_length_a 10.06
_cell_length_b 19.45
_cell_length_c 8.7
_cell_volume 1702.303
_citation_journal_id_ASTM CZYPAO
_cod_data_source_file Madar_CZYPAO_1960_516.cif
_cod_data_source_block K1Se1
_cod_original_formula_sum 'K1 Se1'
_cod_database_code 1534884

loop_
_symmetry_equiv_pos_as_xyz
x,y,z
-x+1/2,-y,z+1/2
x+1/2,-y+1/2,-z
-x,y+1/2,-z+1/2
-x,-y,-z
x-1/2,y,-z-1/2
-x-1/2,y-1/2,z
x,-y-1/2,z-1/2

loop_
_atom_site_label
_atom_site_type_symbol
_atom_site_fract_x
_atom_site_fract_y
_atom_site_fract_z
_atom_site_occupancy
_atom_site_U_iso_or_equiv
K1 K+1 0.174 0.127 0.387 1 0.0
Se2 Se+6 0.02 0.205 0.982 1 0.0
Se1 Se+6 0.421 0.002 0.25 1 0.0
K2 K+1 0.319 0.119 0.879 1 0.0
